data_7152154
loop_
_publ_author_name
'Pei, Cheng-Kui'
'Wu, Lei'
'Lian, Zhong'
'Shi, Min'

_publ_section_title
;
 DABCO-catalyzed regioselective cyclization reactions of \b,\g-unsaturated
 \a-ketophosphonates or \b,\g-unsaturated \a-ketoesters with allenic
 esters.
;
_journal_issue 1
_journal_name_full 'Organic &amp; biomolecular chemistry'
_journal_page_first 171
_journal_page_last 180
_journal_paper_doi 10.1039/c1ob06507f
_journal_volume 10
_journal_year 2012
_chemical_formula_sum 'C18 H19 Br O5'
_chemical_formula_weight 395.24
_chemical_name_systematic
;
?
;
_space_group_IT_number 2
_symmetry_cell_setting triclinic
_symmetry_space_group_name_Hall '-P 1'
_symmetry_space_group_name_H-M 'P -1'
_atom_sites_solution_hydrogens geom
_atom_sites_solution_primary direct
_atom_sites_solution_secondary difmap
_audit_creation_method SHELXL-97
_cell_angle_alpha 73.985(4)
_cell_angle_beta 68.692(3)
_cell_angle_gamma 73.448(3)
_cell_formula_units_Z 2
_cell_length_a 8.5579(17)
_cell_length_b 9.7108(19)
_cell_length_c 11.568(3)
_cell_measurement_reflns_used 2259
_cell_measurement_temperature 133(2)
_cell_measurement_theta_max 30.07
_cell_measurement_theta_min 2.23
_cell_volume 842.4(3)
_computing_cell_refinement 'Bruker SAINT'
_computing_data_collection 'Bruker APEX2'
_computing_data_reduction 'Bruker SAINT'
_computing_molecular_graphics 'Bruker SHELXTL'
_computing_publication_material 'Bruker SHELXTL'
_computing_structure_refinement 'SHELXL-97 (Sheldrick, 2008)'
_computing_structure_solution 'SHELXS-97 (Sheldrick, 2008)'
_diffrn_ambient_temperature 133(2)
_diffrn_measured_fraction_theta_full 0.980
_diffrn_measured_fraction_theta_max 0.980
_diffrn_measurement_device_type 'Bruker APEX-II CCD'
_diffrn_measurement_method '\f and \w scans'
_diffrn_radiation_monochromator graphite
_diffrn_radiation_source 'fine-focus sealed tube'
_diffrn_radiation_type MoK\a
_diffrn_radiation_wavelength 0.71073
_diffrn_reflns_av_R_equivalents 0.0279
_diffrn_reflns_av_sigmaI/netI 0.0522
_diffrn_reflns_limit_h_max 10
_diffrn_reflns_limit_h_min -10
_diffrn_reflns_limit_k_max 12
_diffrn_reflns_limit_k_min -12
_diffrn_reflns_limit_l_max 10
_diffrn_reflns_limit_l_min -14
_diffrn_reflns_number 5945
_diffrn_reflns_theta_full 27.00
_diffrn_reflns_theta_max 27.00
_diffrn_reflns_theta_min 2.23
_exptl_absorpt_coefficient_mu 2.465
_exptl_absorpt_correction_T_max 0.7906
_exptl_absorpt_correction_T_min 0.5453
_exptl_absorpt_correction_type multi-scan
_exptl_absorpt_process_details sadabs
_exptl_crystal_colour colourless
_exptl_crystal_density_diffrn 1.558
_exptl_crystal_density_method 'not measured'
_exptl_crystal_description PRISM
_exptl_crystal_F_000 404
_exptl_crystal_size_max 0.28
_exptl_crystal_size_mid 0.15
_exptl_crystal_size_min 0.10
_refine_diff_density_max 0.715
_refine_diff_density_min -0.491
_refine_diff_density_rms 0.103
_refine_ls_extinction_method none
_refine_ls_goodness_of_fit_ref 0.979
_refine_ls_hydrogen_treatment constr
_refine_ls_matrix_type full
_refine_ls_number_parameters 220
_refine_ls_number_reflns 3585
_refine_ls_number_restraints 0
_refine_ls_restrained_S_all 0.979
_refine_ls_R_factor_all 0.0586
_refine_ls_R_factor_gt 0.0438
_refine_ls_shift/su_max 0.000
_refine_ls_shift/su_mean 0.000
_refine_ls_structure_factor_coef Fsqd
_refine_ls_weighting_details 'calc w=1/[\s^2^(Fo^2^)+(0.0971P)^2^+1.0638P] where P=(Fo^2^+2Fc^2^)/3'
_refine_ls_weighting_scheme calc
_refine_ls_wR_factor_gt 0.1321
_refine_ls_wR_factor_ref 0.1445
_reflns_number_gt 2988
_reflns_number_total 3585
_reflns_threshold_expression >2sigma(I)
_cod_data_source_file c1ob06507f.txt
_cod_data_source_block dm11329
_cod_depositor_comments
;
The following automatic conversions were performed:

'_symmetry_cell_setting' value 'Triclinic' changed to 'triclinic'
according to /home/saulius/struct/CIF-dictionaries/cif_core.dic
dictionary named 'cif_core.dic' version 2.4.1 from 2010-06-29.

Automatic conversion script
Id: cif_fix_values 1715 2011-07-08 13:25:40Z adriana 
;
_cod_original_sg_symbol_H-M P-1
_cod_database_code 7152154

loop_
_symmetry_equiv_pos_as_xyz
'x, y, z'
'-x, -y, -z'

loop_
_atom_site_label
_atom_site_type_symbol
_atom_site_fract_x
_atom_site_fract_y
_atom_site_fract_z
_atom_site_U_iso_or_equiv
_atom_site_adp_type
_atom_site_occupancy
_atom_site_symmetry_multiplicity
_atom_site_calc_flag
_atom_site_refinement_flags
Br1 Br 0.31553(5) 0.40146(4) 0.34947(4) 0.02566(16) Uani 1 1 d .
O1 O 0.8556(4) -0.0698(3) 0.1694(3) 0.0279(7) Uani 1 1 d .
O2 O 0.6894(4) 0.1538(3) 0.1778(3) 0.0249(6) Uani 1 1 d .
O3 O 0.8462(3) -0.0839(3) 0.5447(2) 0.0164(5) Uani 1 1 d .
O4 O 0.5918(4) 0.0648(3) 0.8166(3) 0.0263(7) Uani 1 1 d .
O5 O 0.7999(4) -0.1366(3) 0.7854(3) 0.0216(6) Uani 1 1 d .
C1 C 0.6205(8) 0.3252(5) 0.0043(5) 0.0431(13) Uani 1 1 d .
H1A H 0.4968 0.3400 0.0480 0.065 Uiso 1 1 calc R
H1B H 0.6411 0.3454 -0.0872 0.065 Uiso 1 1 calc R
H1C H 0.6691 0.3917 0.0252 0.065 Uiso 1 1 calc R
C2 C 0.7041(6) 0.1692(5) 0.0459(4) 0.0280(9) Uani 1 1 d .
H2A H 0.6453 0.1004 0.0368 0.034 Uiso 1 1 calc R
H2B H 0.8261 0.1486 -0.0057 0.034 Uiso 1 1 calc R
C3 C 0.7766(5) 0.0273(4) 0.2285(4) 0.0189(8) Uani 1 1 d .
C4 C 0.7594(5) 0.0287(4) 0.3599(4) 0.0154(7) Uani 1 1 d .
C5 C 0.8601(5) -0.0752(4) 0.4203(4) 0.0156(7) Uani 1 1 d .
C6 C 1.0002(5) -0.1978(4) 0.3709(4) 0.0206(8) Uani 1 1 d .
H6A H 0.9545 -0.2869 0.3945 0.031 Uiso 1 1 calc R
H6B H 1.0927 -0.2152 0.4074 0.031 Uiso 1 1 calc R
H6C H 1.0450 -0.1716 0.2786 0.031 Uiso 1 1 calc R
C7 C 0.6203(5) 0.1465(4) 0.4231(4) 0.0153(7) Uani 1 1 d .
H7 H 0.5100 0.1462 0.4116 0.018 Uiso 1 1 calc R
C8 C 0.5986(5) 0.1109(4) 0.5623(4) 0.0158(7) Uani 1 1 d .
H8 H 0.5024 0.1644 0.6166 0.019 Uiso 1 1 calc R
C9 C 0.7097(5) 0.0067(4) 0.6129(3) 0.0150(7) Uani 1 1 d .
C10 C 0.6917(5) -0.0177(4) 0.7493(4) 0.0178(8) Uani 1 1 d .
C11 C 0.7976(6) -0.1609(5) 0.9163(4) 0.0266(9) Uani 1 1 d .
H11A H 0.6787 -0.1556 0.9740 0.032 Uiso 1 1 calc R
H11B H 0.8452 -0.0851 0.9272 0.032 Uiso 1 1 calc R
C12 C 0.9050(7) -0.3101(6) 0.9458(5) 0.0415(13) Uani 1 1 d .
H12A H 0.8465 -0.3850 0.9490 0.062 Uiso 1 1 calc R
H12B H 0.9220 -0.3231 1.0277 0.062 Uiso 1 1 calc R
H12C H 1.0164 -0.3195 0.8798 0.062 Uiso 1 1 calc R
C13 C 0.6552(5) 0.3007(4) 0.3730(3) 0.0140(7) Uani 1 1 d .
C14 C 0.8138(5) 0.3257(4) 0.3633(4) 0.0184(8) Uani 1 1 d .
H14 H 0.9001 0.2454 0.3832 0.022 Uiso 1 1 calc R
C15 C 0.8457(5) 0.4660(4) 0.3252(4) 0.0231(8) Uani 1 1 d .
H15 H 0.9525 0.4812 0.3213 0.028 Uiso 1 1 calc R
C16 C 0.7236(5) 0.5840(4) 0.2929(4) 0.0224(8) Uani 1 1 d .
H16 H 0.7477 0.6796 0.2656 0.027 Uiso 1 1 calc R
C17 C 0.5666(5) 0.5636(4) 0.3002(4) 0.0198(8) Uani 1 1 d .
H17 H 0.4824 0.6442 0.2778 0.024 Uiso 1 1 calc R
C18 C 0.5345(5) 0.4221(4) 0.3413(4) 0.0152(7) Uani 1 1 d .

loop_
_atom_site_aniso_label
_atom_site_aniso_U_11
_atom_site_aniso_U_22
_atom_site_aniso_U_33
_atom_site_aniso_U_23
_atom_site_aniso_U_13
_atom_site_aniso_U_12
Br1 0.0189(2) 0.0212(2) 0.0386(3) -0.00302(16) -0.01501(18) -0.00140(14)
O1 0.0415(18) 0.0194(14) 0.0227(16) -0.0086(12) -0.0129(14) 0.0019(12)
O2 0.0424(18) 0.0151(13) 0.0206(15) -0.0028(11) -0.0181(13) -0.0010(12)
O3 0.0168(13) 0.0149(12) 0.0164(14) -0.0062(10) -0.0053(11) 0.0018(10)
O4 0.0323(16) 0.0218(14) 0.0194(15) -0.0079(12) -0.0068(13) 0.0046(12)
O5 0.0253(14) 0.0201(13) 0.0172(14) -0.0053(11) -0.0084(12) 0.0022(11)
C1 0.072(4) 0.025(2) 0.032(3) 0.0004(19) -0.032(3) 0.006(2)
C2 0.039(2) 0.0215(19) 0.022(2) -0.0045(16) -0.0152(19) 0.0046(17)
C3 0.0250(19) 0.0104(15) 0.020(2) -0.0034(14) -0.0057(16) -0.0037(14)
C4 0.0194(18) 0.0116(15) 0.0148(18) -0.0014(13) -0.0046(15) -0.0043(13)
C5 0.0171(17) 0.0138(16) 0.0167(19) -0.0051(14) -0.0036(15) -0.0044(13)
C6 0.0216(19) 0.0150(17) 0.022(2) -0.0056(15) -0.0053(16) 0.0008(14)
C7 0.0154(17) 0.0104(15) 0.0198(19) -0.0030(13) -0.0048(14) -0.0030(13)
C8 0.0189(17) 0.0096(15) 0.0186(19) -0.0038(13) -0.0051(15) -0.0023(13)
C9 0.0172(17) 0.0136(16) 0.0144(18) -0.0023(13) -0.0045(14) -0.0041(13)
C10 0.0208(18) 0.0153(16) 0.0175(19) -0.0012(14) -0.0057(15) -0.0059(14)
C11 0.035(2) 0.025(2) 0.018(2) -0.0026(16) -0.0108(18) -0.0023(17)
C12 0.054(3) 0.036(3) 0.023(2) -0.002(2) -0.016(2) 0.008(2)
C13 0.0174(17) 0.0119(15) 0.0140(18) -0.0052(13) -0.0058(14) -0.0014(13)
C14 0.0186(18) 0.0144(17) 0.021(2) -0.0049(14) -0.0068(15) 0.0001(14)
C15 0.0187(19) 0.0245(19) 0.031(2) -0.0113(17) -0.0061(17) -0.0077(15)
C16 0.032(2) 0.0134(17) 0.021(2) -0.0057(14) -0.0026(17) -0.0088(15)
C17 0.0247(19) 0.0122(16) 0.021(2) -0.0034(14) -0.0099(16) 0.0018(14)
C18 0.0174(17) 0.0157(16) 0.0150(18) -0.0047(14) -0.0072(14) -0.0027(13)

loop_
_atom_type_symbol
_atom_type_description
_atom_type_scat_dispersion_real
_atom_type_scat_dispersion_imag
_atom_type_scat_source
C C 0.0033 0.0016 'International Tables Vol C Tables 4.2.6.8 and 6.1.1.4'
H H 0.0000 0.0000 'International Tables Vol C Tables 4.2.6.8 and 6.1.1.4'
O O 0.0106 0.0060 'International Tables Vol C Tables 4.2.6.8 and 6.1.1.4'
Br Br -0.2901 2.4595 'International Tables Vol C Tables 4.2.6.8 and 6.1.1.4'

loop_
_geom_angle_atom_site_label_1
_geom_angle_atom_site_label_2
_geom_angle_atom_site_label_3
_geom_angle
C3 O2 C2 115.5(3)
C9 O3 C5 117.8(3)
C10 O5 C11 115.2(3)
C2 C1 H1A 109.5
C2 C1 H1B 109.5
H1A C1 H1B 109.5
C2 C1 H1C 109.5
H1A C1 H1C 109.5
H1B C1 H1C 109.5
O2 C2 C1 106.2(3)
O2 C2 H2A 110.5
C1 C2 H2A 110.5
O2 C2 H2B 110.5
C1 C2 H2B 110.5
H2A C2 H2B 108.7
O1 C3 O2 122.0(4)
O1 C3 C4 127.8(4)
O2 C3 C4 110.2(3)
C5 C4 C3 119.8(3)
C5 C4 C7 122.7(3)
C3 C4 C7 117.4(3)
C4 C5 O3 122.8(3)
C4 C5 C6 128.5(4)
O3 C5 C6 108.6(3)
C5 C6 H6A 109.5
C5 C6 H6B 109.5
H6A C6 H6B 109.5
C5 C6 H6C 109.5
H6A C6 H6C 109.5
H6B C6 H6C 109.5
C8 C7 C4 109.2(3)
C8 C7 C13 107.3(3)
C4 C7 C13 114.9(3)
C8 C7 H7 108.5
C4 C7 H7 108.5
C13 C7 H7 108.5
C9 C8 C7 122.6(3)
C9 C8 H8 118.7
C7 C8 H8 118.7
C8 C9 O3 123.5(3)
C8 C9 C10 121.1(3)
O3 C9 C10 115.3(3)
O4 C10 O5 125.1(4)
O4 C10 C9 122.4(3)
O5 C10 C9 112.5(3)
O5 C11 C12 107.5(3)
O5 C11 H11A 110.2
C12 C11 H11A 110.2
O5 C11 H11B 110.2
C12 C11 H11B 110.2
H11A C11 H11B 108.5
C11 C12 H12A 109.5
C11 C12 H12B 109.5
H12A C12 H12B 109.5
C11 C12 H12C 109.5
H12A C12 H12C 109.5
H12B C12 H12C 109.5
C18 C13 C14 117.1(3)
C18 C13 C7 123.4(3)
C14 C13 C7 119.4(3)
C15 C14 C13 120.8(3)
C15 C14 H14 119.6
C13 C14 H14 119.6
C16 C15 C14 120.6(4)
C16 C15 H15 119.7
C14 C15 H15 119.7
C15 C16 C17 120.3(3)
C15 C16 H16 119.9
C17 C16 H16 119.9
C16 C17 C18 118.6(3)
C16 C17 H17 120.7
C18 C17 H17 120.7
C13 C18 C17 122.6(3)
C13 C18 Br1 120.8(3)
C17 C18 Br1 116.6(3)

loop_
_geom_bond_atom_site_label_1
_geom_bond_atom_site_label_2
_geom_bond_distance
Br1 C18 1.907(4)
O1 C3 1.212(5)
O2 C3 1.345(5)
O2 C2 1.453(5)
O3 C9 1.374(4)
O3 C5 1.380(5)
O4 C10 1.204(5)
O5 C10 1.331(5)
O5 C11 1.460(5)
C1 C2 1.506(6)
C1 H1A 0.9800
C1 H1B 0.9800
C1 H1C 0.9800
C2 H2A 0.9900
C2 H2B 0.9900
C3 C4 1.477(5)
C4 C5 1.342(5)
C4 C7 1.521(5)
C5 C6 1.499(5)
C6 H6A 0.9800
C6 H6B 0.9800
C6 H6C 0.9800
C7 C8 1.503(5)
C7 C13 1.523(5)
C7 H7 1.0000
C8 C9 1.342(5)
C8 H8 0.9500
C9 C10 1.485(5)
C11 C12 1.502(6)
C11 H11A 0.9900
C11 H11B 0.9900
C12 H12A 0.9800
C12 H12B 0.9800
C12 H12C 0.9800
C13 C18 1.390(5)
C13 C14 1.406(5)
C14 C15 1.385(5)
C14 H14 0.9500
C15 C16 1.382(6)
C15 H15 0.9500
C16 C17 1.383(6)
C16 H16 0.9500
C17 C18 1.396(5)
C17 H17 0.9500
